data_4133093
loop_
_publ_author_name
'Bezdek, M\'at\'e J'
'Chirik, Paul J.'

_publ_section_title
;
 Proton-Coupled Electron Transfer to a Molybdenum Ethylene Complex Yields
 a \b-Agostic Ethyl: Structure, Dynamics and Mechanism.
;
_journal_issue 42
_journal_name_full 'Journal of the American Chemical Society'
_journal_page_first 13817
_journal_page_last 13826
_journal_paper_doi 10.1021/jacs.8b08460
_journal_volume 140
_journal_year 2018
_chemical_formula_sum 'C49 H45 Mo N3 P2'
_chemical_formula_weight 833.76
_space_group_crystal_system monoclinic
_space_group_IT_number 14
_space_group_name_Hall '-P 2ybc'
_space_group_name_H-M_alt 'P 1 21/c 1'
_atom_sites_solution_hydrogens mixed
_audit_creation_method SHELXL-2014
_cell_angle_alpha 90
_cell_angle_beta 96.8570(10)
_cell_angle_gamma 90
_cell_formula_units_Z 4
_cell_length_a 10.3714(2)
_cell_length_b 16.5866(3)
_cell_length_c 22.7054(4)
_cell_measurement_reflns_used 9843
_cell_measurement_temperature 100(2)
_cell_measurement_theta_max 70.14
_cell_measurement_theta_min 3.31
_cell_volume 3877.99(12)
_computing_cell_refinement 'Bruker SAINT'
_computing_data_collection 'Bruker APEX3'
_computing_data_reduction 'Bruker SAINT'
_computing_molecular_graphics 'ORTEP3 (Farraguia, 1994)'
_computing_structure_refinement 'SHELXL-97 (Sheldrick, 2008)'
_computing_structure_solution 'SHELXT (Sheldrick 2016)'
_diffrn_ambient_temperature 100(2)
_diffrn_measured_fraction_theta_full 0.996
_diffrn_measured_fraction_theta_max 0.995
_diffrn_measurement_device_type 'Bruker D8 Venture Photon 100 CMOS'
_diffrn_measurement_method 'phi and omega scans'
_diffrn_radiation_source 'I\mS microfocus source'
_diffrn_radiation_type CuK\a
_diffrn_radiation_wavelength 1.54178
_diffrn_reflns_av_R_equivalents 0.0238
_diffrn_reflns_av_unetI/netI 0.0198
_diffrn_reflns_Laue_measured_fraction_full 0.996
_diffrn_reflns_Laue_measured_fraction_max 0.995
_diffrn_reflns_limit_h_max 12
_diffrn_reflns_limit_h_min -12
_diffrn_reflns_limit_k_max 20
_diffrn_reflns_limit_k_min -20
_diffrn_reflns_limit_l_max 26
_diffrn_reflns_limit_l_min -27
_diffrn_reflns_number 29124
_diffrn_reflns_point_group_measured_fraction_full 0.996
_diffrn_reflns_point_group_measured_fraction_max 0.995
_diffrn_reflns_theta_full 67.679
_diffrn_reflns_theta_max 70.157
_diffrn_reflns_theta_min 3.308
_exptl_absorpt_coefficient_mu 3.849
_exptl_absorpt_correction_T_max 0.7533
_exptl_absorpt_correction_T_min 0.6535
_exptl_absorpt_correction_type multi-scan
_exptl_absorpt_process_details 'TWINABS BRUKER AXS'
_exptl_crystal_colour black
_exptl_crystal_density_diffrn 1.428
_exptl_crystal_description plate
_exptl_crystal_F_000 1728
_exptl_crystal_size_max 0.182
_exptl_crystal_size_mid 0.104
_exptl_crystal_size_min 0.089
_refine_diff_density_max 0.754
_refine_diff_density_min -0.305
_refine_diff_density_rms 0.062
_refine_ls_extinction_method none
_refine_ls_goodness_of_fit_ref 1.126
_refine_ls_hydrogen_treatment mixed
_refine_ls_matrix_type full
_refine_ls_number_parameters 510
_refine_ls_number_reflns 7344
_refine_ls_number_restraints 0
_refine_ls_restrained_S_all 1.126
_refine_ls_R_factor_all 0.0298
_refine_ls_R_factor_gt 0.0271
_refine_ls_shift/su_max 0.002
_refine_ls_shift/su_mean 0.000
_refine_ls_structure_factor_coef Fsqd
_refine_ls_weighting_details 'w=1/[\s^2^(Fo^2^)+(0.0225P)^2^+3.9974P] where P=(Fo^2^+2Fc^2^)/3'
_refine_ls_weighting_scheme calc
_refine_ls_wR_factor_gt 0.0621
_refine_ls_wR_factor_ref 0.0638
_reflns_Friedel_coverage 0.000
_reflns_number_gt 6859
_reflns_number_total 7344
_reflns_threshold_expression 'I > 2\s(I)'
_cod_data_source_file ja8b08460_si_002.cif
_cod_data_source_block mb51
_cod_original_sg_symbol_H-M 'P 21/c'
_cod_database_code 4133093
_shelx_space_group_comment
;
The symmetry employed for this shelxl refinement is uniquely defined
by the following loop, which should always be used as a source of
symmetry information in preference to the above space-group names.
They are only intended as comments.
;
_shelx_estimated_absorpt_t_min 0.541
_shelx_estimated_absorpt_t_max 0.726
_shelxl_version_number 2014-3

loop_
_space_group_symop_operation_xyz
'x, y, z'
'-x, y+1/2, -z+1/2'
'-x, -y, -z'
'x, -y-1/2, z-1/2'

loop_
_atom_site_label
_atom_site_type_symbol
_atom_site_fract_x
_atom_site_fract_y
_atom_site_fract_z
_atom_site_U_iso_or_equiv
_atom_site_adp_type
_atom_site_occupancy
_atom_site_site_symmetry_order
_atom_site_calc_flag
_atom_site_refinement_flags_posn
_atom_site_refinement_flags_adp
C1 C 0.70100(18) 0.34374(12) 0.70602(8) 0.0144(4) Uani 1 1 d . .
H1 H 0.7408 0.2994 0.7256 0.017 Uiso 1 1 calc R U
C2 C 0.77807(19) 0.40756(12) 0.69434(9) 0.0164(4) Uani 1 1 d . .
H2 H 0.8665 0.4066 0.7074 0.020 Uiso 1 1 calc R U
C3 C 0.7235(2) 0.47407(12) 0.66279(9) 0.0170(4) Uani 1 1 d . .
H3 H 0.7746 0.5167 0.6525 0.020 Uiso 1 1 calc R U
C4 C 0.59098(19) 0.47404(11) 0.64755(8) 0.0151(4) Uani 1 1 d . .
H4 H 0.5514 0.5176 0.6269 0.018 Uiso 1 1 calc R U
C5 C 0.51489(18) 0.40922(11) 0.66272(8) 0.0127(4) Uani 1 1 d . .
C6 C 0.37582(19) 0.40866(11) 0.65218(8) 0.0134(4) Uani 1 1 d . .
C7 C 0.29884(19) 0.47305(12) 0.63009(8) 0.0149(4) Uani 1 1 d . .
H7 H 0.3382 0.5208 0.6202 0.018 Uiso 1 1 calc R U
C8 C 0.16334(19) 0.46732(12) 0.62243(8) 0.0150(4) Uani 1 1 d . .
C9 C 0.10953(19) 0.39460(12) 0.63942(8) 0.0140(4) Uani 1 1 d . .
H9 H 0.0199 0.3879 0.6342 0.017 Uiso 1 1 calc R U
C10 C 0.18823(18) 0.33241(11) 0.66404(8) 0.0130(4) Uani 1 1 d . .
C11 C 0.14316(18) 0.25978(11) 0.68960(8) 0.0132(4) Uani 1 1 d . .
C12 C 0.01227(19) 0.24389(12) 0.69454(9) 0.0178(4) Uani 1 1 d . .
H12 H -0.0513 0.2789 0.6772 0.021 Uiso 1 1 calc R U
C13 C -0.0232(2) 0.17729(13) 0.72463(10) 0.0222(4) Uani 1 1 d . .
H13 H -0.1097 0.1676 0.7293 0.027 Uiso 1 1 calc R U
C14 C 0.0750(2) 0.12435(12) 0.74805(9) 0.0196(4) Uani 1 1 d . .
H14 H 0.0546 0.0791 0.7693 0.024 Uiso 1 1 calc R U
C15 C 0.20105(19) 0.13942(11) 0.73954(8) 0.0148(4) Uani 1 1 d . .
H15 H 0.2636 0.1017 0.7536 0.018 Uiso 1 1 calc R U
C16 C 0.08085(19) 0.53588(12) 0.59915(8) 0.0161(4) Uani 1 1 d . .
C17 C 0.1224(2) 0.61568(13) 0.60880(10) 0.0223(4) Uani 1 1 d . .
H17 H 0.2019 0.6259 0.6311 0.027 Uiso 1 1 calc R U
C18 C 0.0462(2) 0.67987(13) 0.58549(11) 0.0276(5) Uani 1 1 d . .
H18 H 0.0759 0.7324 0.5920 0.033 Uiso 1 1 calc R U
C19 C -0.0726(2) 0.66649(14) 0.55294(10) 0.0272(5) Uani 1 1 d . .
H19 H -0.1231 0.7096 0.5375 0.033 Uiso 1 1 calc R U
C20 C -0.1161(2) 0.58810(14) 0.54339(10) 0.0267(5) Uani 1 1 d . .
H20 H -0.1964 0.5785 0.5217 0.032 Uiso 1 1 calc R U
C21 C -0.0400(2) 0.52353(13) 0.56621(9) 0.0205(4) Uani 1 1 d . .
H21 H -0.0704 0.4712 0.5594 0.025 Uiso 1 1 calc R U
C22 C 0.5414(2) 0.26034(12) 0.56283(8) 0.0161(4) Uani 1 1 d . .
C23 C 0.6756(2) 0.26641(13) 0.56388(9) 0.0211(4) Uani 1 1 d . .
H23 H 0.7291 0.2282 0.5844 0.025 Uiso 1 1 calc R U
C24 C 0.7303(2) 0.32897(15) 0.53460(10) 0.0279(5) Uani 1 1 d . .
H24 H 0.8200 0.3319 0.5351 0.033 Uiso 1 1 calc R U
C25 C 0.6516(3) 0.38688(14) 0.50469(10) 0.0295(5) Uani 1 1 d . .
H25 H 0.6884 0.4288 0.4852 0.035 Uiso 1 1 calc R U
C26 C 0.5184(2) 0.38226(13) 0.50388(9) 0.0255(5) Uani 1 1 d . .
H26 H 0.4655 0.4214 0.4841 0.031 Uiso 1 1 calc R U
C27 C 0.4630(2) 0.31921(12) 0.53254(9) 0.0196(4) Uani 1 1 d . .
H27 H 0.3733 0.3162 0.5315 0.024 Uiso 1 1 calc R U
C28 C 0.33019(19) 0.15064(11) 0.55413(9) 0.0157(4) Uani 1 1 d . .
C29 C 0.3489(2) 0.11599(13) 0.49976(9) 0.0204(4) Uani 1 1 d . .
H29 H 0.4324 0.1114 0.4891 0.024 Uiso 1 1 calc R U
C30 C 0.2440(2) 0.08842(13) 0.46156(9) 0.0233(4) Uani 1 1 d . .
H30 H 0.2577 0.0645 0.4258 0.028 Uiso 1 1 calc R U
C31 C 0.1187(2) 0.09623(14) 0.47635(9) 0.0239(5) Uani 1 1 d . .
H31 H 0.0485 0.0780 0.4505 0.029 Uiso 1 1 calc R U
C32 C 0.0988(2) 0.13126(14) 0.52967(10) 0.0249(5) Uani 1 1 d . .
H32 H 0.0149 0.1371 0.5397 0.030 Uiso 1 1 calc R U
C33 C 0.2044(2) 0.15781(13) 0.56850(9) 0.0214(4) Uani 1 1 d . .
H33 H 0.1904 0.1807 0.6046 0.026 Uiso 1 1 calc R U
C34 C 0.5773(2) 0.09765(12) 0.60398(9) 0.0195(4) Uani 1 1 d . .
H34A H 0.5352 0.0498 0.6159 0.029 Uiso 1 1 calc R U
H34B H 0.6556 0.1067 0.6302 0.029 Uiso 1 1 calc R U
H34C H 0.5980 0.0911 0.5642 0.029 Uiso 1 1 calc R U
C35 C 0.28335(19) 0.34983(12) 0.81406(8) 0.0145(4) Uani 1 1 d . .
C36 C 0.2822(2) 0.43028(12) 0.79549(9) 0.0178(4) Uani 1 1 d . .
H36 H 0.3572 0.4530 0.7839 0.021 Uiso 1 1 calc R U
C37 C 0.1709(2) 0.47623(13) 0.79416(9) 0.0218(4) Uani 1 1 d . .
H37 H 0.1719 0.5299 0.7824 0.026 Uiso 1 1 calc R U
C38 C 0.0573(2) 0.44274(14) 0.81019(9) 0.0222(4) Uani 1 1 d . .
H38 H -0.0170 0.4741 0.8100 0.027 Uiso 1 1 calc R U
C39 C 0.0557(2) 0.36256(14) 0.82640(9) 0.0215(4) Uani 1 1 d . .
H39 H -0.0208 0.3394 0.8359 0.026 Uiso 1 1 calc R U
C40 C 0.1678(2) 0.31635(13) 0.82859(9) 0.0189(4) Uani 1 1 d . .
H40 H 0.1659 0.2625 0.8399 0.023 Uiso 1 1 calc R U
C41 C 0.55964(18) 0.34611(12) 0.85182(8) 0.0143(4) Uani 1 1 d . .
C42 C 0.6180(2) 0.32423(12) 0.90825(9) 0.0186(4) Uani 1 1 d . .
H42 H 0.5906 0.2779 0.9262 0.022 Uiso 1 1 calc R U
C43 C 0.7165(2) 0.37111(14) 0.93790(9) 0.0226(4) Uani 1 1 d . .
H43 H 0.7543 0.3558 0.9754 0.027 Uiso 1 1 calc R U
C44 C 0.7586(2) 0.44035(13) 0.91190(9) 0.0208(4) Uani 1 1 d . .
H44 H 0.8235 0.4720 0.9321 0.025 Uiso 1 1 calc R U
C45 C 0.70311(19) 0.46207(12) 0.85550(9) 0.0181(4) Uani 1 1 d . .
H45 H 0.7309 0.5085 0.8378 0.022 Uiso 1 1 calc R U
C46 C 0.60651(19) 0.41498(12) 0.82540(8) 0.0150(4) Uani 1 1 d . .
H46 H 0.5722 0.4292 0.7871 0.018 Uiso 1 1 calc R U
C47 C 0.4040(2) 0.20762(12) 0.86441(9) 0.0177(4) Uani 1 1 d . .
H47A H 0.4810 0.1752 0.8711 0.027 Uiso 1 1 calc R U
H47B H 0.3319 0.1744 0.8490 0.027 Uiso 1 1 calc R U
H47C H 0.3865 0.2316 0.9011 0.027 Uiso 1 1 calc R U
C48 C 0.61336(19) 0.17594(12) 0.74310(9) 0.0172(4) Uani 1 1 d . .
H48A H 0.658(2) 0.1942(15) 0.7791(11) 0.021 Uiso 1 1 d . U
H48B H 0.674(2) 0.1650(15) 0.7159(11) 0.021 Uiso 1 1 d . U
C49 C 0.5022(2) 0.12453(12) 0.74353(9) 0.0169(4) Uani 1 1 d . .
H49A H 0.476(2) 0.1110(15) 0.7807(12) 0.020 Uiso 1 1 d . U
H49B H 0.492(2) 0.0807(15) 0.7150(11) 0.020 Uiso 1 1 d . U
Mo1 Mo 0.43832(2) 0.24442(2) 0.70668(2) 0.00985(5) Uani 1 1 d . .
N1 N 0.56970(15) 0.34101(9) 0.69080(7) 0.0123(3) Uani 1 1 d . .
N2 N 0.32196(15) 0.33731(9) 0.66951(7) 0.0120(3) Uani 1 1 d . .
N3 N 0.24113(15) 0.20686(9) 0.71150(7) 0.0124(3) Uani 1 1 d . .
P1 P 0.46800(5) 0.18451(3) 0.60709(2) 0.01268(10) Uani 1 1 d . .
P2 P 0.42797(5) 0.28716(3) 0.81088(2) 0.01211(10) Uani 1 1 d . .

loop_
_atom_site_aniso_label
_atom_site_aniso_U_11
_atom_site_aniso_U_22
_atom_site_aniso_U_33
_atom_site_aniso_U_23
_atom_site_aniso_U_13
_atom_site_aniso_U_12
C1 0.0133(9) 0.0158(9) 0.0139(9) -0.0012(7) 0.0012(7) 0.0011(7)
C2 0.0117(9) 0.0199(10) 0.0179(9) -0.0051(8) 0.0028(7) -0.0017(8)
C3 0.0185(10) 0.0155(9) 0.0180(9) -0.0033(7) 0.0060(8) -0.0061(8)
C4 0.0191(10) 0.0130(9) 0.0136(9) -0.0003(7) 0.0037(7) 0.0001(7)
C5 0.0150(9) 0.0137(9) 0.0097(8) -0.0028(7) 0.0028(7) -0.0006(7)
C6 0.0169(9) 0.0135(9) 0.0100(8) -0.0009(7) 0.0023(7) -0.0014(7)
C7 0.0183(10) 0.0123(9) 0.0144(9) 0.0010(7) 0.0028(7) -0.0011(7)
C8 0.0182(9) 0.0148(9) 0.0120(8) 0.0002(7) 0.0022(7) 0.0019(8)
C9 0.0128(9) 0.0156(9) 0.0134(9) -0.0006(7) 0.0005(7) 0.0009(7)
C10 0.0121(9) 0.0151(9) 0.0120(8) -0.0013(7) 0.0018(7) -0.0008(7)
C11 0.0132(9) 0.0124(9) 0.0137(9) -0.0013(7) 0.0005(7) 0.0006(7)
C12 0.0123(9) 0.0145(9) 0.0262(10) 0.0009(8) 0.0010(8) 0.0010(7)
C13 0.0123(9) 0.0192(10) 0.0356(12) 0.0015(9) 0.0053(8) -0.0024(8)
C14 0.0173(10) 0.0151(9) 0.0265(10) 0.0029(8) 0.0030(8) -0.0046(8)
C15 0.0155(9) 0.0129(9) 0.0155(9) 0.0006(7) 0.0002(7) -0.0006(7)
C16 0.0170(9) 0.0171(9) 0.0149(9) 0.0031(7) 0.0046(7) 0.0030(8)
C17 0.0233(11) 0.0183(10) 0.0253(11) -0.0003(8) 0.0031(9) 0.0029(9)
C18 0.0333(12) 0.0158(10) 0.0350(12) 0.0023(9) 0.0094(10) 0.0038(9)
C19 0.0298(12) 0.0212(11) 0.0321(12) 0.0098(9) 0.0099(10) 0.0139(9)
C20 0.0237(11) 0.0279(12) 0.0276(11) 0.0067(9) -0.0006(9) 0.0067(9)
C21 0.0183(10) 0.0184(10) 0.0242(10) 0.0050(8) 0.0001(8) 0.0025(8)
C22 0.0220(10) 0.0159(9) 0.0109(8) -0.0034(7) 0.0038(7) -0.0025(8)
C23 0.0218(10) 0.0232(10) 0.0189(10) -0.0056(8) 0.0042(8) -0.0035(9)
C24 0.0275(12) 0.0338(13) 0.0243(11) -0.0091(9) 0.0107(9) -0.0141(10)
C25 0.0487(15) 0.0243(11) 0.0172(10) -0.0033(9) 0.0109(10) -0.0178(11)
C26 0.0428(14) 0.0186(10) 0.0144(9) 0.0003(8) 0.0011(9) -0.0046(10)
C27 0.0267(11) 0.0182(10) 0.0137(9) -0.0028(7) 0.0013(8) -0.0023(8)
C28 0.0177(10) 0.0131(9) 0.0155(9) 0.0019(7) -0.0012(7) -0.0014(7)
C29 0.0211(10) 0.0230(10) 0.0178(10) -0.0015(8) 0.0048(8) -0.0049(8)
C30 0.0315(12) 0.0241(11) 0.0140(9) -0.0015(8) 0.0017(8) -0.0051(9)
C31 0.0243(11) 0.0266(11) 0.0189(10) 0.0024(8) -0.0056(8) -0.0069(9)
C32 0.0183(10) 0.0310(12) 0.0247(11) 0.0004(9) 0.0001(8) 0.0008(9)
C33 0.0213(10) 0.0241(11) 0.0183(10) -0.0036(8) 0.0002(8) 0.0025(9)
C34 0.0215(10) 0.0182(10) 0.0194(10) -0.0012(8) 0.0044(8) 0.0044(8)
C35 0.0172(9) 0.0165(9) 0.0097(8) -0.0020(7) 0.0008(7) 0.0010(8)
C36 0.0154(9) 0.0196(10) 0.0178(9) 0.0019(8) -0.0003(7) -0.0003(8)
C37 0.0222(11) 0.0195(10) 0.0230(10) 0.0017(8) -0.0004(8) 0.0030(8)
C38 0.0171(10) 0.0294(11) 0.0197(10) -0.0033(8) 0.0009(8) 0.0064(9)
C39 0.0157(10) 0.0298(11) 0.0195(10) -0.0037(8) 0.0040(8) -0.0030(9)
C40 0.0181(10) 0.0200(10) 0.0188(10) -0.0007(8) 0.0032(8) -0.0004(8)
C41 0.0128(9) 0.0154(9) 0.0147(9) -0.0027(7) 0.0018(7) 0.0019(7)
C42 0.0193(10) 0.0188(10) 0.0172(9) 0.0015(8) 0.0002(8) -0.0001(8)
C43 0.0208(10) 0.0274(11) 0.0177(10) 0.0001(8) -0.0055(8) 0.0023(9)
C44 0.0136(9) 0.0233(10) 0.0245(10) -0.0062(8) -0.0017(8) 0.0002(8)
C45 0.0158(9) 0.0159(9) 0.0233(10) -0.0028(8) 0.0049(8) -0.0008(8)
C46 0.0146(9) 0.0164(9) 0.0142(9) -0.0014(7) 0.0022(7) 0.0028(7)
C47 0.0220(10) 0.0153(9) 0.0158(9) 0.0034(7) 0.0017(8) -0.0030(8)
C48 0.0115(9) 0.0210(10) 0.0182(10) 0.0008(8) -0.0020(8) 0.0069(8)
C49 0.0204(10) 0.0134(9) 0.0169(9) 0.0030(8) 0.0019(8) 0.0044(8)
Mo1 0.00871(8) 0.01008(8) 0.01066(8) 0.00074(5) 0.00073(5) 0.00012(5)
N1 0.0132(8) 0.0132(7) 0.0107(7) -0.0013(6) 0.0024(6) -0.0002(6)
N2 0.0146(8) 0.0113(7) 0.0102(7) -0.0003(6) 0.0020(6) 0.0009(6)
N3 0.0122(7) 0.0129(7) 0.0123(7) -0.0004(6) 0.0017(6) 0.0002(6)
P1 0.0129(2) 0.0126(2) 0.0125(2) -0.00022(17) 0.00147(17) 0.00012(18)
P2 0.0134(2) 0.0117(2) 0.0111(2) 0.00103(16) 0.00096(17) -0.00046(17)

loop_
_atom_type_symbol
_atom_type_description
_atom_type_scat_dispersion_real
_atom_type_scat_dispersion_imag
_atom_type_scat_source
C C 0.0181 0.0091 'International Tables Vol C Tables 4.2.6.8 and 6.1.1.4'
H H 0.0000 0.0000 'International Tables Vol C Tables 4.2.6.8 and 6.1.1.4'
Mo Mo -0.0483 2.7339 'International Tables Vol C Tables 4.2.6.8 and 6.1.1.4'
N N 0.0311 0.0180 'International Tables Vol C Tables 4.2.6.8 and 6.1.1.4'
P P 0.2955 0.4335 'International Tables Vol C Tables 4.2.6.8 and 6.1.1.4'

loop_
_geom_angle_atom_site_label_1
_geom_angle_atom_site_label_2
_geom_angle_atom_site_label_3
_geom_angle
N1 C1 C2 124.30(18)
N1 C1 H1 117.8
C2 C1 H1 117.8
C1 C2 C3 119.90(18)
C1 C2 H2 120.1
C3 C2 H2 120.1
C4 C3 C2 117.37(18)
C4 C3 H3 121.3
C2 C3 H3 121.3
C3 C4 C5 120.89(18)
C3 C4 H4 119.6
C5 C4 H4 119.6
N1 C5 C4 121.81(17)
N1 C5 C6 114.87(17)
C4 C5 C6 123.30(18)
N2 C6 C7 121.65(17)
N2 C6 C5 112.94(17)
C7 C6 C5 125.31(18)
C6 C7 C8 121.18(18)
C6 C7 H7 119.4
C8 C7 H7 119.4
C7 C8 C9 116.83(18)
C7 C8 C16 121.39(18)
C9 C8 C16 121.76(18)
C10 C9 C8 120.99(18)
C10 C9 H9 119.5
C8 C9 H9 119.5
N2 C10 C9 121.86(17)
N2 C10 C11 112.60(16)
C9 C10 C11 125.43(17)
N3 C11 C12 121.80(17)
N3 C11 C10 114.48(16)
C12 C11 C10 123.67(18)
C13 C12 C11 120.77(19)
C13 C12 H12 119.6
C11 C12 H12 119.6
C12 C13 C14 117.89(19)
C12 C13 H13 121.1
C14 C13 H13 121.1
C15 C14 C13 119.73(19)
C15 C14 H14 120.1
C13 C14 H14 120.1
C14 C15 N3 124.12(18)
C14 C15 H15 117.9
N3 C15 H15 117.9
C21 C16 C17 117.51(19)
C21 C16 C8 121.45(18)
C17 C16 C8 121.03(18)
C18 C17 C16 120.9(2)
C18 C17 H17 119.6
C16 C17 H17 119.6
C19 C18 C17 120.8(2)
C19 C18 H18 119.6
C17 C18 H18 119.6
C18 C19 C20 119.3(2)
C18 C19 H19 120.4
C20 C19 H19 120.4
C19 C20 C21 120.3(2)
C19 C20 H20 119.9
C21 C20 H20 119.9
C20 C21 C16 121.3(2)
C20 C21 H21 119.4
C16 C21 H21 119.4
C23 C22 C27 118.61(19)
C23 C22 P1 121.35(16)
C27 C22 P1 119.65(16)
C24 C23 C22 120.7(2)
C24 C23 H23 119.7
C22 C23 H23 119.7
C25 C24 C23 120.1(2)
C25 C24 H24 119.9
C23 C24 H24 119.9
C26 C25 C24 119.9(2)
C26 C25 H25 120.1
C24 C25 H25 120.1
C25 C26 C27 120.2(2)
C25 C26 H26 119.9
C27 C26 H26 119.9
C26 C27 C22 120.5(2)
C26 C27 H27 119.8
C22 C27 H27 119.8
C33 C28 C29 118.51(19)
C33 C28 P1 119.89(15)
C29 C28 P1 121.58(16)
C30 C29 C28 120.5(2)
C30 C29 H29 119.8
C28 C29 H29 119.8
C29 C30 C31 120.4(2)
C29 C30 H30 119.8
C31 C30 H30 119.8
C32 C31 C30 119.6(2)
C32 C31 H31 120.2
C30 C31 H31 120.2
C31 C32 C33 120.0(2)
C31 C32 H32 120.0
C33 C32 H32 120.0
C28 C33 C32 121.0(2)
C28 C33 H33 119.5
C32 C33 H33 119.5
P1 C34 H34A 109.5
P1 C34 H34B 109.5
H34A C34 H34B 109.5
P1 C34 H34C 109.5
H34A C34 H34C 109.5
H34B C34 H34C 109.5
C40 C35 C36 118.32(18)
C40 C35 P2 120.88(15)
C36 C35 P2 120.42(15)
C37 C36 C35 120.65(19)
C37 C36 H36 119.7
C35 C36 H36 119.7
C36 C37 C38 120.4(2)
C36 C37 H37 119.8
C38 C37 H37 119.8
C39 C38 C37 119.5(2)
C39 C38 H38 120.2
C37 C38 H38 120.2
C38 C39 C40 120.3(2)
C38 C39 H39 119.9
C40 C39 H39 119.9
C39 C40 C35 120.7(2)
C39 C40 H40 119.6
C35 C40 H40 119.6
C42 C41 C46 117.96(18)
C42 C41 P2 122.62(15)
C46 C41 P2 119.40(14)
C43 C42 C41 120.70(19)
C43 C42 H42 119.7
C41 C42 H42 119.7
C44 C43 C42 120.50(19)
C44 C43 H43 119.8
C42 C43 H43 119.8
C43 C44 C45 119.44(19)
C43 C44 H44 120.3
C45 C44 H44 120.3
C46 C45 C44 120.33(19)
C46 C45 H45 119.8
C44 C45 H45 119.8
C45 C46 C41 121.01(18)
C45 C46 H46 119.5
C41 C46 H46 119.5
P2 C47 H47A 109.5
P2 C47 H47B 109.5
H47A C47 H47B 109.5
P2 C47 H47C 109.5
H47A C47 H47C 109.5
H47B C47 H47C 109.5
C49 C48 Mo1 71.57(11)
C49 C48 H48A 119.7(16)
Mo1 C48 H48A 117.0(15)
C49 C48 H48B 118.9(15)
Mo1 C48 H48B 115.4(15)
H48A C48 H48B 110(2)
C48 C49 Mo1 70.74(11)
C48 C49 H49A 117.8(15)
Mo1 C49 H49A 116.3(15)
C48 C49 H49B 117.8(15)
Mo1 C49 H49B 114.4(14)
H49A C49 H49B 113(2)
N2 Mo1 N3 74.07(6)
N2 Mo1 N1 74.28(6)
N3 Mo1 N1 147.62(6)
N2 Mo1 C48 160.70(7)
N3 Mo1 C48 124.99(7)
N1 Mo1 C48 86.42(7)
N2 Mo1 C49 161.59(7)
N3 Mo1 C49 87.94(7)
N1 Mo1 C49 124.02(7)
C48 Mo1 C49 37.69(8)
N2 Mo1 P2 94.95(4)
N3 Mo1 P2 83.38(4)
N1 Mo1 P2 92.70(4)
C48 Mo1 P2 85.27(5)
C49 Mo1 P2 86.66(5)
N2 Mo1 P1 93.17(4)
N3 Mo1 P1 98.63(4)
N1 Mo1 P1 89.75(4)
C48 Mo1 P1 87.16(5)
C49 Mo1 P1 85.55(5)
P2 Mo1 P1 171.875(16)
C1 N1 C5 115.54(16)
C1 N1 Mo1 127.74(13)
C5 N1 Mo1 116.71(12)
C10 N2 C6 117.37(16)
C10 N2 Mo1 121.51(12)
C6 N2 Mo1 121.03(13)
C15 N3 C11 115.53(16)
C15 N3 Mo1 126.88(13)
C11 N3 Mo1 117.23(12)
C22 P1 C34 102.63(10)
C22 P1 C28 101.07(9)
C34 P1 C28 99.76(9)
C22 P1 Mo1 108.94(6)
C34 P1 Mo1 118.99(7)
C28 P1 Mo1 122.49(7)
C47 P2 C35 101.87(9)
C47 P2 C41 101.49(9)
C35 P2 C41 103.90(9)
C47 P2 Mo1 116.83(7)
C35 P2 Mo1 109.14(6)
C41 P2 Mo1 121.27(6)

loop_
_geom_bond_atom_site_label_1
_geom_bond_atom_site_label_2
_geom_bond_distance
C1 N1 1.365(2)
C1 C2 1.371(3)
C1 H1 0.9300
C2 C3 1.398(3)
C2 H2 0.9300
C3 C4 1.376(3)
C3 H3 0.9300
C4 C5 1.401(3)
C4 H4 0.9300
C5 N1 1.387(2)
C5 C6 1.434(3)
C6 N2 1.386(2)
C6 C7 1.391(3)
C7 C8 1.398(3)
C7 H7 0.9300
C8 C9 1.402(3)
C8 C16 1.482(3)
C9 C10 1.391(3)
C9 H9 0.9300
C10 N2 1.380(2)
C10 C11 1.439(3)
C11 N3 1.389(2)
C11 C12 1.400(3)
C12 C13 1.372(3)
C12 H12 0.9300
C13 C14 1.401(3)
C13 H13 0.9300
C14 C15 1.367(3)
C14 H14 0.9300
C15 N3 1.376(2)
C15 H15 0.9300
C16 C21 1.396(3)
C16 C17 1.401(3)
C17 C18 1.392(3)
C17 H17 0.9300
C18 C19 1.377(4)
C18 H18 0.9300
C19 C20 1.385(3)
C19 H19 0.9300
C20 C21 1.393(3)
C20 H20 0.9300
C21 H21 0.9300
C22 C23 1.393(3)
C22 C27 1.397(3)
C22 P1 1.831(2)
C23 C24 1.390(3)
C23 H23 0.9300
C24 C25 1.385(4)
C24 H24 0.9300
C25 C26 1.382(4)
C25 H25 0.9300
C26 C27 1.391(3)
C26 H26 0.9300
C27 H27 0.9300
C28 C33 1.387(3)
C28 C29 1.396(3)
C28 P1 1.842(2)
C29 C30 1.386(3)
C29 H29 0.9300
C30 C31 1.386(3)
C30 H30 0.9300
C31 C32 1.381(3)
C31 H31 0.9300
C32 C33 1.393(3)
C32 H32 0.9300
C33 H33 0.9300
C34 P1 1.840(2)
C34 H34A 0.9600
C34 H34B 0.9600
C34 H34C 0.9600
C35 C40 1.395(3)
C35 C36 1.399(3)
C35 P2 1.833(2)
C36 C37 1.381(3)
C36 H36 0.9300
C37 C38 1.389(3)
C37 H37 0.9300
C38 C39 1.380(3)
C38 H38 0.9300
C39 C40 1.389(3)
C39 H39 0.9300
C40 H40 0.9300
C41 C42 1.398(3)
C41 C46 1.404(3)
C41 P2 1.839(2)
C42 C43 1.392(3)
C42 H42 0.9300
C43 C44 1.386(3)
C43 H43 0.9300
C44 C45 1.387(3)
C44 H44 0.9300
C45 C46 1.385(3)
C45 H45 0.9300
C46 H46 0.9300
C47 P2 1.8307(19)
C47 H47A 0.9600
C47 H47B 0.9600
C47 H47C 0.9600
C48 C49 1.435(3)
C48 Mo1 2.2161(19)
C48 H48A 0.94(3)
C48 H48B 0.95(3)
C49 Mo1 2.2271(19)
C49 H49A 0.94(3)
C49 H49B 0.97(3)
Mo1 N2 2.0735(15)
Mo1 N3 2.1532(16)
Mo1 N1 2.1613(16)
Mo1 P2 2.4846(5)
Mo1 P1 2.5220(5)

loop_
_geom_torsion_atom_site_label_1
_geom_torsion_atom_site_label_2
_geom_torsion_atom_site_label_3
_geom_torsion_atom_site_label_4
_geom_torsion
N1 C1 C2 C3 -2.7(3)
C1 C2 C3 C4 3.6(3)
C2 C3 C4 C5 -0.7(3)
C3 C4 C5 N1 -3.3(3)
C3 C4 C5 C6 174.93(18)
N1 C5 C6 N2 -3.2(2)
C4 C5 C6 N2 178.44(16)
N1 C5 C6 C7 173.41(17)
C4 C5 C6 C7 -5.0(3)
N2 C6 C7 C8 -2.3(3)
C5 C6 C7 C8 -178.65(18)
C6 C7 C8 C9 1.5(3)
C6 C7 C8 C16 179.73(17)
C7 C8 C9 C10 1.6(3)
C16 C8 C9 C10 -176.64(17)
C8 C9 C10 N2 -4.0(3)
C8 C9 C10 C11 171.87(18)
N2 C10 C11 N3 -3.6(2)
C9 C10 C11 N3 -179.78(17)
N2 C10 C11 C12 174.05(18)
C9 C10 C11 C12 -2.2(3)
N3 C11 C12 C13 4.0(3)
C10 C11 C12 C13 -173.45(19)
C11 C12 C13 C14 -2.5(3)
C12 C13 C14 C15 -1.2(3)
C13 C14 C15 N3 3.6(3)
C7 C8 C16 C21 149.8(2)
C9 C8 C16 C21 -32.1(3)
C7 C8 C16 C17 -29.3(3)
C9 C8 C16 C17 148.8(2)
C21 C16 C17 C18 -0.9(3)
C8 C16 C17 C18 178.24(19)
C16 C17 C18 C19 0.7(3)
C17 C18 C19 C20 -0.1(3)
C18 C19 C20 C21 -0.4(3)
C19 C20 C21 C16 0.2(3)
C17 C16 C21 C20 0.5(3)
C8 C16 C21 C20 -178.69(19)
C27 C22 C23 C24 -1.0(3)
P1 C22 C23 C24 -173.81(16)
C22 C23 C24 C25 1.0(3)
C23 C24 C25 C26 -0.2(3)
C24 C25 C26 C27 -0.6(3)
C25 C26 C27 C22 0.6(3)
C23 C22 C27 C26 0.3(3)
P1 C22 C27 C26 173.17(15)
C33 C28 C29 C30 -0.9(3)
P1 C28 C29 C30 177.74(16)
C28 C29 C30 C31 1.2(3)
C29 C30 C31 C32 -0.4(3)
C30 C31 C32 C33 -0.6(3)
C29 C28 C33 C32 -0.1(3)
P1 C28 C33 C32 -178.80(17)
C31 C32 C33 C28 0.9(3)
C40 C35 C36 C37 2.8(3)
P2 C35 C36 C37 175.77(15)
C35 C36 C37 C38 -1.2(3)
C36 C37 C38 C39 -1.3(3)
C37 C38 C39 C40 2.2(3)
C38 C39 C40 C35 -0.5(3)
C36 C35 C40 C39 -1.9(3)
P2 C35 C40 C39 -174.87(15)
C46 C41 C42 C43 2.1(3)
P2 C41 C42 C43 -179.33(16)
C41 C42 C43 C44 -0.1(3)
C42 C43 C44 C45 -1.0(3)
C43 C44 C45 C46 0.0(3)
C44 C45 C46 C41 2.2(3)
C42 C41 C46 C45 -3.2(3)
P2 C41 C46 C45 178.24(15)
C2 C1 N1 C5 -1.2(3)
C2 C1 N1 Mo1 -179.99(14)
C4 C5 N1 C1 4.2(2)
C6 C5 N1 C1 -174.25(16)
C4 C5 N1 Mo1 -176.88(13)
C6 C5 N1 Mo1 4.7(2)
C9 C10 N2 C6 3.2(3)
C11 C10 N2 C6 -173.21(15)
C9 C10 N2 Mo1 179.69(13)
C11 C10 N2 Mo1 3.3(2)
C7 C6 N2 C10 0.0(3)
C5 C6 N2 C10 176.71(15)
C7 C6 N2 Mo1 -176.57(13)
C5 C6 N2 Mo1 0.2(2)
C14 C15 N3 C11 -2.2(3)
C14 C15 N3 Mo1 170.71(15)
C12 C11 N3 C15 -1.6(3)
C10 C11 N3 C15 176.02(16)
C12 C11 N3 Mo1 -175.23(14)
C10 C11 N3 Mo1 2.4(2)
C23 C22 P1 C34 -35.88(18)
C27 C22 P1 C34 151.43(16)
C23 C22 P1 C28 -138.64(16)
C27 C22 P1 C28 48.67(17)
C23 C22 P1 Mo1 91.14(16)
C27 C22 P1 Mo1 -81.56(16)
C33 C28 P1 C22 -121.03(17)
C29 C28 P1 C22 60.32(18)
C33 C28 P1 C34 133.92(17)
C29 C28 P1 C34 -44.73(18)
C33 C28 P1 Mo1 0.1(2)
C29 C28 P1 Mo1 -178.56(14)
C40 C35 P2 C47 -28.52(18)
C36 C35 P2 C47 158.71(16)
C40 C35 P2 C41 -133.69(16)
C36 C35 P2 C41 53.53(17)
C40 C35 P2 Mo1 95.62(15)
C36 C35 P2 Mo1 -77.16(16)
C42 C41 P2 C47 2.19(19)
C46 C41 P2 C47 -179.27(15)
C42 C41 P2 C35 107.66(17)
C46 C41 P2 C35 -73.81(16)
C42 C41 P2 Mo1 -129.29(15)
C46 C41 P2 Mo1 49.25(17)
